data_1000380
loop_
_publ_author_name
'Goutenoire, F'
'Caignaert, V'
'Hervieu, M'
'Michel, C'
'Raveau, B'

_publ_section_title
;
Chemical twinning of the rock salt structure: Ca Tl2 O4 and Ca2 Tl2O5,
the first two members of the new series Can Tl2 On+3
;
_journal_coden_ASTM JSSCBI
_journal_name_full 'Journal of Solid State Chemistry'
_journal_page_first 428
_journal_page_last 434
_journal_paper_doi 10.1006/jssc.1995.1065
_journal_volume 114
_journal_year 1995
_chemical_formula_structural 'Ca1.88 Tl2.12 O5'
_chemical_formula_sum 'Ca1.88 O5 Tl2.12'
_chemical_name_systematic 'Calcium thallium oxide (1.9/2.1/5)'
_space_group_IT_number 63
_symmetry_cell_setting orthorhombic
_symmetry_Int_Tables_number 63
_symmetry_space_group_name_Hall '-C 2c 2'
_symmetry_space_group_name_H-M 'C m c m'
_cell_angle_alpha 90
_cell_angle_beta 90
_cell_angle_gamma 90
_cell_formula_units_Z 4
_cell_length_a 3.3431(1)
_cell_length_b 11.159(1)
_cell_length_c 13.499(1)
_cell_volume 503.6
_refine_ls_R_factor_all 0.079
_cod_database_code 1000380

loop_
_symmetry_equiv_pos_as_xyz
x,y,z
x,-y,-z
x,y,1/2-z
x,-y,1/2+z
-x,-y,-z
-x,y,z
-x,-y,1/2+z
-x,y,1/2-z
1/2+x,1/2+y,z
1/2+x,1/2-y,-z
1/2+x,1/2+y,1/2-z
1/2+x,1/2-y,1/2+z
1/2-x,1/2-y,-z
1/2-x,1/2+y,z
1/2-x,1/2-y,1/2+z
1/2-x,1/2+y,1/2-z

loop_
_atom_site_label
_atom_site_type_symbol
_atom_site_symmetry_multiplicity
_atom_site_Wyckoff_symbol
_atom_site_fract_x
_atom_site_fract_y
_atom_site_fract_z
_atom_site_occupancy
_atom_site_attached_hydrogens
_atom_site_calc_flag
Tl1 Tl3+ 8 f 0. 0.7714(2) 0.3857(1) 0.56(2) 0 d
Ca1 Ca2+ 8 f 0. 0.7714(2) 0.3857(1) 0.44(2) 0 d
Tl2 Tl3+ 4 b 0. 0.5 0.5 1. 0 d
Ca2 Ca2+ 4 c 0. 0.0309(5) 0.25 1. 0 d
O1 O2- 8 f 0. 0.147(1) 0.0438(1) 1. 0 d
O2 O2- 8 f 0. 0.425(1) 0.1423(9) 1. 0 d
O3 O2- 4 c 0. 0.668(1) 0.25 1. 0 d

loop_
_atom_type_symbol
_atom_type_oxidation_number
Tl3+ 2.940
Ca2+ 2.000
O2- -2.000
